data_2206041
loop_
_publ_author_name
'Wilkinson, Hazel S.'
'Harrison, William T. A.'

_publ_section_title
;
 Creatininium dihydrogenarsenate
;
_journal_issue 6
_journal_name_full 'Acta Crystallographica Section E'
_journal_page_first m1228
_journal_page_last m1230
_journal_paper_doi 10.1107/S1600536805016144
_journal_volume 61
_journal_year 2005
_chemical_formula_iupac '(C4 H8 N3 O) [H2 As O4]'
_chemical_formula_moiety 'C4 H8 N3 O +, As H2 O4 -'
_chemical_formula_sum 'C4 H10 As N3 O5'
_chemical_formula_weight 255.07
_chemical_name_systematic
;
Creatininium dihydrogenarsenate
;
_space_group_IT_number 14
_symmetry_cell_setting monoclinic
_symmetry_space_group_name_Hall '-P 2yn'
_symmetry_space_group_name_H-M 'P 1 21/n 1'
_atom_sites_solution_hydrogens geom
_atom_sites_solution_primary direct
_atom_sites_solution_secondary difmap
_audit_creation_method SHELXL-97
_cell_angle_alpha 90.00
_cell_angle_beta 102.9080(10)
_cell_angle_gamma 90.00
_cell_formula_units_Z 4
_cell_length_a 7.3576(3)
_cell_length_b 10.4263(5)
_cell_length_c 11.9471(5)
_cell_measurement_reflns_used 5020
_cell_measurement_temperature 293(2)
_cell_measurement_theta_max 32.15
_cell_measurement_theta_min 2.62
_cell_volume 893.33(7)
_computing_cell_refinement 'SAINT (Bruker, 1999)'
_computing_data_collection 'SMART (Bruker, 1999)'
_computing_data_reduction SAINT
_computing_molecular_graphics 'ORTEP-3 (Farrugia, 1997)'
_computing_publication_material SHELXL97
_computing_structure_refinement 'SHELXL97 (Sheldrick, 1997)'
_computing_structure_solution 'SHELXS97 (Sheldrick, 1997)'
_diffrn_ambient_temperature 293(2)
_diffrn_measured_fraction_theta_full 0.989
_diffrn_measured_fraction_theta_max 0.989
_diffrn_measurement_device_type 'Bruker SMART 1000 CCD'
_diffrn_measurement_method \w
_diffrn_radiation_monochromator graphite
_diffrn_radiation_source 'fine-focus sealed tube'
_diffrn_radiation_type MoK\a
_diffrn_radiation_wavelength 0.71073
_diffrn_reflns_av_R_equivalents 0.0287
_diffrn_reflns_av_sigmaI/netI 0.0288
_diffrn_reflns_limit_h_max 11
_diffrn_reflns_limit_h_min -11
_diffrn_reflns_limit_k_max 15
_diffrn_reflns_limit_k_min -15
_diffrn_reflns_limit_l_max 18
_diffrn_reflns_limit_l_min -17
_diffrn_reflns_number 11192
_diffrn_reflns_theta_full 32.53
_diffrn_reflns_theta_max 32.53
_diffrn_reflns_theta_min 2.62
_diffrn_standards_decay_% 0
_exptl_absorpt_coefficient_mu 3.803
_exptl_absorpt_correction_T_max 0.401
_exptl_absorpt_correction_T_min 0.223
_exptl_absorpt_correction_type multi-scan
_exptl_absorpt_process_details '(SADABS; Bruker, 1999)'
_exptl_crystal_colour colourless
_exptl_crystal_density_diffrn 1.897
_exptl_crystal_density_method 'not measured'
_exptl_crystal_description chunk
_exptl_crystal_F_000 512
_exptl_crystal_size_max 0.49
_exptl_crystal_size_mid 0.33
_exptl_crystal_size_min 0.24
_refine_diff_density_max 0.586
_refine_diff_density_min -0.522
_refine_ls_extinction_method none
_refine_ls_goodness_of_fit_ref 0.999
_refine_ls_hydrogen_treatment constr
_refine_ls_matrix_type full
_refine_ls_number_parameters 119
_refine_ls_number_reflns 3202
_refine_ls_number_restraints 0
_refine_ls_restrained_S_all 0.999
_refine_ls_R_factor_all 0.0440
_refine_ls_R_factor_gt 0.0270
_refine_ls_shift/su_max 0.002
_refine_ls_shift/su_mean 0.000
_refine_ls_structure_factor_coef Fsqd
_refine_ls_weighting_details 'w=1/[\s^2^(Fo^2^)+(0.0381P)^2^] where P=(Fo^2^+2Fc^2^)/3'
_refine_ls_weighting_scheme calc
_refine_ls_wR_factor_gt 0.0650
_refine_ls_wR_factor_ref 0.0686
_reflns_number_gt 2403
_reflns_number_total 3202
_reflns_threshold_expression I>2\s(I)
_cod_data_source_file ob6525.cif
_cod_data_source_block I
_cod_original_sg_symbol_H-M 'P 21/n'
_cod_database_code 2206041
_cod_database_fobs_code 2206041

loop_
_symmetry_equiv_pos_as_xyz
'x, y, z'
'-x+1/2, y+1/2, -z+1/2'
'-x, -y, -z'
'x-1/2, -y-1/2, z-1/2'

loop_
_atom_site_label
_atom_site_fract_x
_atom_site_fract_y
_atom_site_fract_z
_atom_site_U_iso_or_equiv
_atom_site_adp_type
_atom_site_calc_flag
_atom_site_refinement_flags
_atom_site_occupancy
_atom_site_type_symbol
As1 0.26213(2) 0.928771(15) 0.019997(18) 0.03047(7) Uani d . 1 As
O1 0.46360(18) 0.87172(12) 0.09239(13) 0.0373(3) Uani d . 1 O
O2 0.08787(18) 0.82749(11) 0.01759(13) 0.0398(3) Uani d . 1 O
O3 0.2283(2) 1.06885(12) 0.08753(15) 0.0438(3) Uani d . 1 O
H1 0.1274 1.1029 0.0514 0.053 Uiso d R 1 H
O4 0.2634(2) 0.96492(14) -0.11868(13) 0.0444(3) Uani d . 1 O
H2 0.3451 1.0179 -0.1198 0.053 Uiso d R 1 H
C1 0.3742(2) 0.54747(15) 0.13831(17) 0.0311(4) Uani d . 1 C
C2 0.0711(3) 0.51202(17) 0.13441(17) 0.0338(4) Uani d . 1 C
C3 0.1748(3) 0.38752(17) 0.16057(18) 0.0355(4) Uani d . 1 C
H6 0.1640 0.3537 0.2344 0.043 Uiso calc R 1 H
H7 0.1294 0.3240 0.1016 0.043 Uiso calc R 1 H
C4 0.5201(3) 0.33417(18) 0.1848(2) 0.0446(5) Uani d . 1 C
H8 0.4793 0.2528 0.1506 0.067 Uiso calc R 1 H
H9 0.5636 0.3239 0.2662 0.067 Uiso calc R 1 H
H10 0.6196 0.3664 0.1527 0.067 Uiso calc R 1 H
N1 0.2003(2) 0.60209(13) 0.12221(14) 0.0316(3) Uani d . 1 N
H3 0.1761 0.6817 0.1067 0.038 Uiso calc R 1 H
N2 0.5212(2) 0.61337(15) 0.12952(17) 0.0430(4) Uani d . 1 N
H4 0.6280 0.5763 0.1395 0.052 Uiso calc R 1 H
H5 0.5112 0.6939 0.1138 0.052 Uiso calc R 1 H
N3 0.3657(2) 0.42406(13) 0.16181(15) 0.0345(3) Uani d . 1 N
O5 -0.0931(2) 0.53087(16) 0.12300(15) 0.0489(4) Uani d . 1 O

loop_
_atom_site_aniso_label
_atom_site_aniso_U_11
_atom_site_aniso_U_22
_atom_site_aniso_U_33
_atom_site_aniso_U_12
_atom_site_aniso_U_13
_atom_site_aniso_U_23
As1 0.02924(9) 0.01985(8) 0.03993(12) -0.00035(7) 0.00263(7) 0.00260(7)
O1 0.0290(6) 0.0275(6) 0.0517(9) 0.0024(5) 0.0011(6) 0.0088(6)
O2 0.0305(6) 0.0231(5) 0.0629(10) -0.0022(5) 0.0042(6) 0.0075(6)
O3 0.0382(7) 0.0294(6) 0.0582(10) 0.0038(6) -0.0012(7) -0.0102(6)
O4 0.0428(8) 0.0446(7) 0.0421(9) -0.0107(6) 0.0013(7) 0.0051(6)
C1 0.0325(8) 0.0231(7) 0.0364(10) 0.0023(6) 0.0051(7) 0.0003(6)
C2 0.0349(9) 0.0316(8) 0.0351(10) -0.0010(7) 0.0085(8) -0.0012(7)
C3 0.0384(10) 0.0263(7) 0.0418(11) -0.0038(7) 0.0089(8) 0.0015(7)
C4 0.0440(11) 0.0260(8) 0.0602(14) 0.0085(8) 0.0039(10) 0.0030(8)
N1 0.0298(7) 0.0230(6) 0.0418(9) 0.0031(5) 0.0077(6) 0.0028(6)
N2 0.0282(8) 0.0269(7) 0.0722(13) 0.0026(6) 0.0077(8) 0.0076(8)
N3 0.0356(8) 0.0216(6) 0.0449(10) 0.0017(6) 0.0062(7) 0.0021(6)
O5 0.0340(7) 0.0476(8) 0.0678(11) 0.0002(7) 0.0176(7) 0.0017(8)

loop_
_atom_type_symbol
_atom_type_description
_atom_type_scat_dispersion_real
_atom_type_scat_dispersion_imag
_atom_type_scat_source
C C 0.0033 0.0016 'International Tables Vol C Tables 4.2.6.8 and 6.1.1.4'
H H 0.0000 0.0000 'International Tables Vol C Tables 4.2.6.8 and 6.1.1.4'
N N 0.0061 0.0033 'International Tables Vol C Tables 4.2.6.8 and 6.1.1.4'
O O 0.0106 0.0060 'International Tables Vol C Tables 4.2.6.8 and 6.1.1.4'
As As 0.0499 2.0058 'International Tables Vol C Tables 4.2.6.8 and 6.1.1.4'

loop_
_geom_angle_atom_site_label_1
_geom_angle_atom_site_label_2
_geom_angle_atom_site_label_3
_geom_angle
O1 As1 O2 112.36(6)
O1 As1 O4 112.96(7)
O2 As1 O4 107.28(7)
O1 As1 O3 105.56(7)
O2 As1 O3 111.00(7)
O4 As1 O3 107.62(8)
As1 O3 H1 108.6
As1 O4 H2 109.2
N2 C1 N3 127.51(17)
N2 C1 N1 122.20(16)
N3 C1 N1 110.29(15)
O5 C2 N1 125.52(18)
O5 C2 C3 128.01(18)
N1 C2 C3 106.45(15)
N3 C3 C2 102.73(14)
N3 C3 H6 111.2
C2 C3 H6 111.2
N3 C3 H7 111.2
C2 C3 H7 111.2
H6 C3 H7 109.1
N3 C4 H8 109.5
N3 C4 H9 109.5
H8 C4 H9 109.5
N3 C4 H10 109.5
H8 C4 H10 109.5
H9 C4 H10 109.5
C2 N1 C1 110.36(14)
C2 N1 H3 124.8
C1 N1 H3 124.8
C1 N2 H4 120.0
C1 N2 H5 120.0
H4 N2 H5 120.0
C1 N3 C4 126.66(16)
C1 N3 C3 110.16(15)
C4 N3 C3 123.18(15)

loop_
_geom_bond_atom_site_label_1
_geom_bond_atom_site_label_2
_geom_bond_distance
_geom_bond_publ_flag
As1 O1 1.6512(13) y
As1 O2 1.6563(12) y
As1 O4 1.7013(15) y
As1 O3 1.7134(13) y
O3 H1 0.8488 ?
O4 H2 0.8185 ?
C1 N2 1.305(2) y
C1 N3 1.321(2) y
C1 N1 1.374(2) y
C2 O5 1.202(2) n
C2 N1 1.367(2) y
C2 C3 1.503(3) n
C3 N3 1.452(2) n
C3 H6 0.9700 ?
C3 H7 0.9700 ?
C4 N3 1.451(2) n
C4 H8 0.9600 ?
C4 H9 0.9600 ?
C4 H10 0.9600 ?
N1 H3 0.8600 ?
N2 H4 0.8600 ?
N2 H5 0.8600 ?

loop_
_geom_hbond_atom_site_label_D
_geom_hbond_atom_site_label_H
_geom_hbond_atom_site_label_A
_geom_hbond_site_symmetry_A
_geom_hbond_distance_DH
_geom_hbond_distance_HA
_geom_hbond_distance_DA
_geom_hbond_angle_DHA
O3 H1 O2 3_575 0.85 1.77 2.618(2) 177
O4 H2 O1 3_675 0.82 1.79 2.598(2) 169
N1 H3 O2 . 0.86 1.89 2.703(2) 158
N2 H4 O5 1_655 0.86 2.16 2.983(2) 161
N2 H5 O1 . 0.86 1.89 2.747(2) 172
C3 H6 O1 2_545 0.97 2.46 3.334(2) 149
C3 H7 O2 3_565 0.97 2.46 3.384(2) 159

loop_
_geom_torsion_atom_site_label_1
_geom_torsion_atom_site_label_2
_geom_torsion_atom_site_label_3
_geom_torsion_atom_site_label_4
_geom_torsion
O5 C2 C3 N3 179.0(2)
N1 C2 C3 N3 0.8(2)
O5 C2 N1 C1 -178.5(2)
C3 C2 N1 C1 -0.2(2)
N2 C1 N1 C2 179.00(19)
N3 C1 N1 C2 -0.5(2)
N2 C1 N3 C4 0.9(3)
N1 C1 N3 C4 -179.61(18)
N2 C1 N3 C3 -178.4(2)
N1 C1 N3 C3 1.0(2)
C2 C3 N3 C1 -1.1(2)
C2 C3 N3 C4 179.53(18)

loop_
_cod_related_entry_id
_cod_related_entry_database
_cod_related_entry_code
1 ChemSpider 30654817
